data_4302481
loop_
_publ_author_name
'Hamid Reza Khavasi'
'Koroush Sasan'
'Mahtab Pirouzmand'
'Samad Nejad Ebrahimi'

_publ_section_title
;
Highly Efficient Isobutyraldehyde-Mediated Epoxidation of Cyclic Alkenes
with Dioxygen Catalyzed by a Novel Dimeric Manganese(II) Complex Containing
an Easy-to-Prepare Flexible Carboxamide Ligand
;
_journal_name_full 'Inorganic Chemistry'
_journal_page_first 5593
_journal_page_last 5595
_journal_paper_doi 10.1021/ic900334w
_journal_volume 48
_journal_year 2009
_chemical_formula_moiety 'C24 H28 Cl4 Mn2 N8 O4'
_chemical_formula_sum 'C24 H28 Cl4 Mn2 N8 O4'
_chemical_formula_weight 744.22
_chemical_name_systematic
;
 ?
;
_space_group_IT_number 14
_symmetry_cell_setting monoclinic
_symmetry_space_group_name_Hall '-P 2ybc'
_symmetry_space_group_name_H-M 'P 1 21/c 1'
_atom_sites_solution_hydrogens geom
_atom_sites_solution_primary direct
_atom_sites_solution_secondary difmap
_audit_creation_method SHELXL-97
_cell_angle_alpha 90.00
_cell_angle_beta 106.194(7)
_cell_angle_gamma 90.00
_cell_formula_units_Z 2
_cell_length_a 12.7836(12)
_cell_length_b 6.9523(6)
_cell_length_c 17.2215(16)
_cell_measurement_reflns_used 6000
_cell_measurement_temperature 120(2)
_cell_measurement_theta_max 27.91
_cell_measurement_theta_min 2.46
_cell_volume 1469.8(2)
_computing_cell_refinement 'X-Area 1.31 (Stoe & Cie GmbH, 2005)'
_computing_data_collection 'X-Area 1.31 (Stoe & Cie GmbH, 2005)'
_computing_data_reduction 'X-Area 1.31 (Stoe & Cie GmbH, 2005)'
_computing_molecular_graphics 'ORTEP-3 for Windows (Farrugia, 1997)'
_computing_publication_material 'WinGX (Farrugia, 1999)'
_computing_structure_refinement 'SHELXL-97 (Sheldrick, 1997)'
_computing_structure_solution 'SHELXS-97 (Sheldrick, 1990)'
_diffrn_ambient_temperature 120(2)
_diffrn_detector_area_resol_mean '0.15 mm'
_diffrn_measured_fraction_theta_full 0.991
_diffrn_measured_fraction_theta_max 0.991
_diffrn_measurement_device_type 'STOE IPDS II'
_diffrn_measurement_method 'rotation method'
_diffrn_radiation_monochromator graphite
_diffrn_radiation_source 'fine-focus sealed tube'
_diffrn_radiation_type MoK\a
_diffrn_radiation_wavelength 0.71073
_diffrn_reflns_av_R_equivalents 0.0461
_diffrn_reflns_av_sigmaI/netI 0.0248
_diffrn_reflns_limit_h_max 16
_diffrn_reflns_limit_h_min -15
_diffrn_reflns_limit_k_max 9
_diffrn_reflns_limit_k_min -9
_diffrn_reflns_limit_l_max 22
_diffrn_reflns_limit_l_min -22
_diffrn_reflns_number 15698
_diffrn_reflns_theta_full 27.91
_diffrn_reflns_theta_max 27.91
_diffrn_reflns_theta_min 2.46
_diffrn_standards_number 0
_exptl_absorpt_coefficient_mu 1.270
_exptl_absorpt_correction_T_max 0.680
_exptl_absorpt_correction_T_min 0.670
_exptl_absorpt_correction_type numerical
_exptl_absorpt_process_details 'shape of crystal determined optically'
_exptl_crystal_colour yellow
_exptl_crystal_density_diffrn 1.682
_exptl_crystal_density_method 'not measured'
_exptl_crystal_description b;ock
_exptl_crystal_F_000 756
_exptl_crystal_size_max 0.32
_exptl_crystal_size_mid 0.31
_exptl_crystal_size_min 0.30
_refine_diff_density_max 0.345
_refine_diff_density_min -0.312
_refine_diff_density_rms 0.056
_refine_ls_extinction_method none
_refine_ls_goodness_of_fit_ref 1.084
_refine_ls_hydrogen_treatment mixed
_refine_ls_matrix_type full
_refine_ls_number_parameters 198
_refine_ls_number_reflns 3497
_refine_ls_number_restraints 0
_refine_ls_restrained_S_all 1.084
_refine_ls_R_factor_all 0.0269
_refine_ls_R_factor_gt 0.0250
_refine_ls_shift/su_max 0.014
_refine_ls_shift/su_mean 0.001
_refine_ls_structure_factor_coef Fsqd
_refine_ls_weighting_details 'calc w=1/[\s^2^(Fo^2^)+(0.0226P)^2^+1.0467P] where P=(Fo^2^+2Fc^2^)/3'
_refine_ls_weighting_scheme calc
_refine_ls_wR_factor_gt 0.0621
_refine_ls_wR_factor_ref 0.0631
_reflns_number_gt 3323
_reflns_number_total 3497
_reflns_threshold_expression >2sigma(I)
_cod_data_source_file ic900334w_si_001.cif
_cod_data_source_block kh162
_cod_depositor_comments
;
The following automatic conversions were performed:
'_symmetry_cell_setting' value 'MOnoclinic' changed to 'monoclinic'
according to '/home/saulius/struct/CIF-dictionaries/cif_core.dic'
dictionary named 'cif_core.dic' version 2.4.1 from 2010-06-29.

Automatic conversion script
Id: cif_fix_enum 1527 2010-12-29 10:47:43Z saulius 
;
_cod_database_code 4302481

loop_
_symmetry_equiv_pos_as_xyz
'x, y, z'
'-x, y+1/2, -z+1/2'
'-x, -y, -z'
'x, -y-1/2, z-1/2'

loop_
_atom_site_label
_atom_site_type_symbol
_atom_site_fract_x
_atom_site_fract_y
_atom_site_fract_z
_atom_site_U_iso_or_equiv
_atom_site_adp_type
_atom_site_occupancy
_atom_site_symmetry_multiplicity
_atom_site_calc_flag
_atom_site_refinement_flags
_atom_site_disorder_assembly
_atom_site_disorder_group
C1 C 0.48066(12) 0.7485(2) 0.10702(9) 0.0173(3) Uani 1 1 d . . .
H1 H 0.4788 0.7418 0.1606 0.021 Uiso 1 1 calc R . .
C2 C 0.57938(12) 0.7165(2) 0.09040(9) 0.0191(3) Uani 1 1 d . . .
H2A H 0.6420 0.6900 0.1318 0.023 Uiso 1 1 calc R . .
C3 C 0.58269(12) 0.7250(2) 0.01056(10) 0.0197(3) Uani 1 1 d . . .
H3 H 0.6476 0.7046 -0.0026 0.024 Uiso 1 1 calc R . .
C4 C 0.48736(12) 0.7645(2) -0.04913(9) 0.0185(3) Uani 1 1 d . . .
H4 H 0.4874 0.7695 -0.1031 0.022 Uiso 1 1 calc R . .
C5 C 0.39145(12) 0.7967(2) -0.02776(9) 0.0153(3) Uani 1 1 d . . .
C6 C 0.28687(12) 0.8422(2) -0.09185(8) 0.0161(3) Uani 1 1 d . . .
H6A H 0.2442 0.9313 -0.0698 0.019 Uiso 1 1 calc R . .
H6B H 0.3041 0.9048 -0.1371 0.019 Uiso 1 1 calc R . .
C7 C 0.15344(11) 0.5996(2) -0.08239(8) 0.0148(3) Uani 1 1 d . . .
C8 C 0.08648(11) 0.4284(2) -0.11870(8) 0.0147(3) Uani 1 1 d . . .
C9 C -0.01289(11) 0.3991(2) -0.10145(8) 0.0158(3) Uani 1 1 d . . .
H9 H -0.0377 0.4905 -0.0713 0.019 Uiso 1 1 calc R . .
C10 C -0.03280(12) 0.1155(2) -0.17016(9) 0.0187(3) Uani 1 1 d . . .
H10 H -0.0704 0.0016 -0.1871 0.022 Uiso 1 1 calc R . .
C11 C 0.06410(12) 0.1504(2) -0.18980(9) 0.0195(3) Uani 1 1 d . . .
H11 H 0.0877 0.0608 -0.2213 0.023 Uiso 1 1 calc R . .
C12 C 0.33465(17) 0.4175(3) 0.20235(11) 0.0333(4) Uani 1 1 d . . .
H12A H 0.3860 0.3302 0.1901 0.040 Uiso 1 1 calc R . .
H12B H 0.2887 0.3488 0.2283 0.040 Uiso 1 1 calc R . .
H12C H 0.3731 0.5167 0.2377 0.040 Uiso 1 1 calc R . .
Mn1 Mn 0.234404(17) 0.81269(3) 0.094385(12) 0.01296(7) Uani 1 1 d . . .
N1 N 0.38736(10) 0.78882(18) 0.04988(7) 0.0151(2) Uani 1 1 d . . .
N2 N 0.22167(10) 0.67007(19) -0.12091(7) 0.0159(2) Uani 1 1 d . . .
H2B H 0.2274(15) 0.616(3) -0.1627(12) 0.023(5) Uiso 1 1 d . . .
N3 N 0.12453(10) 0.30763(19) -0.16510(7) 0.0173(2) Uani 1 1 d . . .
N4 N -0.07298(10) 0.24230(19) -0.12739(7) 0.0161(2) Uani 1 1 d . . .
O1 O 0.14109(8) 0.66836(16) -0.01887(6) 0.0177(2) Uani 1 1 d . . .
O2 O 0.26961(10) 0.50195(17) 0.12945(7) 0.0219(2) Uani 1 1 d . . .
H2C H 0.2407(17) 0.423(3) 0.1034(13) 0.025(6) Uiso 1 1 d . . .
Cl1 Cl 0.16586(3) 1.13433(5) 0.04230(2) 0.01868(8) Uani 1 1 d . . .
Cl2 Cl 0.32695(3) 0.90478(5) 0.234288(19) 0.01732(8) Uani 1 1 d . . .

loop_
_atom_site_aniso_label
_atom_site_aniso_U_11
_atom_site_aniso_U_22
_atom_site_aniso_U_33
_atom_site_aniso_U_23
_atom_site_aniso_U_13
_atom_site_aniso_U_12
C1 0.0182(7) 0.0181(7) 0.0163(6) 0.0007(5) 0.0063(5) -0.0007(5)
C2 0.0159(7) 0.0172(7) 0.0240(7) 0.0005(6) 0.0050(6) -0.0002(5)
C3 0.0177(7) 0.0174(7) 0.0272(8) -0.0023(6) 0.0114(6) -0.0008(5)
C4 0.0216(7) 0.0180(7) 0.0194(7) -0.0017(6) 0.0115(6) -0.0035(6)
C5 0.0174(6) 0.0123(6) 0.0174(6) -0.0005(5) 0.0071(5) -0.0027(5)
C6 0.0182(6) 0.0161(7) 0.0152(6) 0.0001(5) 0.0066(5) -0.0035(5)
C7 0.0145(6) 0.0173(7) 0.0129(6) -0.0001(5) 0.0045(5) -0.0001(5)
C8 0.0155(6) 0.0176(7) 0.0116(6) 0.0001(5) 0.0047(5) -0.0004(5)
C9 0.0170(6) 0.0179(7) 0.0136(6) -0.0016(5) 0.0059(5) -0.0015(5)
C10 0.0195(7) 0.0184(7) 0.0192(7) -0.0045(6) 0.0068(6) -0.0034(6)
C11 0.0202(7) 0.0202(7) 0.0198(7) -0.0050(6) 0.0084(6) -0.0008(6)
C12 0.0505(11) 0.0190(8) 0.0249(8) 0.0027(7) 0.0013(8) 0.0034(8)
Mn1 0.01441(11) 0.01344(12) 0.01244(11) -0.00090(7) 0.00610(8) -0.00165(7)
N1 0.0162(5) 0.0156(6) 0.0149(5) -0.0002(4) 0.0067(4) -0.0017(4)
N2 0.0171(6) 0.0193(6) 0.0131(5) -0.0029(5) 0.0072(5) -0.0042(5)
N3 0.0179(6) 0.0202(6) 0.0149(5) -0.0014(5) 0.0063(5) -0.0009(5)
N4 0.0160(5) 0.0181(6) 0.0156(5) -0.0020(5) 0.0066(4) -0.0025(5)
O1 0.0197(5) 0.0212(5) 0.0145(5) -0.0038(4) 0.0084(4) -0.0042(4)
O2 0.0283(6) 0.0141(5) 0.0212(5) -0.0004(4) 0.0033(5) -0.0018(5)
Cl1 0.02161(17) 0.01488(17) 0.01917(16) 0.00052(13) 0.00508(13) 0.00000(13)
Cl2 0.02087(16) 0.01885(17) 0.01315(15) -0.00176(12) 0.00626(12) -0.00182(13)

loop_
_atom_type_symbol
_atom_type_description
_atom_type_scat_dispersion_real
_atom_type_scat_dispersion_imag
_atom_type_scat_source
C C 0.0033 0.0016 'International Tables Vol C Tables 4.2.6.8 and 6.1.1.4'
H H 0.0000 0.0000 'International Tables Vol C Tables 4.2.6.8 and 6.1.1.4'
Mn Mn 0.3368 0.7283 'International Tables Vol C Tables 4.2.6.8 and 6.1.1.4'
N N 0.0061 0.0033 'International Tables Vol C Tables 4.2.6.8 and 6.1.1.4'
O O 0.0106 0.0060 'International Tables Vol C Tables 4.2.6.8 and 6.1.1.4'
Cl Cl 0.1484 0.1585 'International Tables Vol C Tables 4.2.6.8 and 6.1.1.4'
S S 0.1246 0.1234 'International Tables Vol C Tables 4.2.6.8 and 6.1.1.4'

loop_
_geom_angle_atom_site_label_1
_geom_angle_atom_site_label_2
_geom_angle_atom_site_label_3
_geom_angle
_geom_angle_site_symmetry_1
_geom_angle_site_symmetry_3
_geom_angle_publ_flag
N1 C1 C2 123.60(13) . . ?
N1 C1 H1 118.2 . . ?
C2 C1 H1 118.2 . . ?
C1 C2 C3 118.56(14) . . ?
C1 C2 H2A 120.7 . . ?
C3 C2 H2A 120.7 . . ?
C4 C3 C2 118.68(13) . . ?
C4 C3 H3 120.7 . . ?
C2 C3 H3 120.7 . . ?
C3 C4 C5 119.53(14) . . ?
C3 C4 H4 120.2 . . ?
C5 C4 H4 120.2 . . ?
N1 C5 C4 122.26(14) . . ?
N1 C5 C6 117.38(12) . . ?
C4 C5 C6 120.36(13) . . ?
N2 C6 C5 112.45(12) . . ?
N2 C6 H6A 109.1 . . ?
C5 C6 H6A 109.1 . . ?
N2 C6 H6B 109.1 . . ?
C5 C6 H6B 109.1 . . ?
H6A C6 H6B 107.8 . . ?
O1 C7 N2 124.03(14) . . ?
O1 C7 C8 118.36(12) . . ?
N2 C7 C8 117.60(12) . . ?
N3 C8 C9 122.52(13) . . ?
N3 C8 C7 119.12(12) . . ?
C9 C8 C7 118.35(12) . . ?
N4 C9 C8 121.29(13) . . ?
N4 C9 H9 119.4 . . ?
C8 C9 H9 119.4 . . ?
N4 C10 C11 121.47(14) . . ?
N4 C10 H10 119.3 . . ?
C11 C10 H10 119.3 . . ?
N3 C11 C10 122.59(14) . . ?
N3 C11 H11 118.7 . . ?
C10 C11 H11 118.7 . . ?
O2 C12 H12A 109.5 . . ?
O2 C12 H12B 109.5 . . ?
H12A C12 H12B 109.5 . . ?
O2 C12 H12C 109.5 . . ?
H12A C12 H12C 109.5 . . ?
H12B C12 H12C 109.5 . . ?
O1 Mn1 O2 79.66(4) . . ?
O1 Mn1 N1 88.45(4) . . ?
O2 Mn1 N1 83.98(4) . . ?
O1 Mn1 N4 81.03(4) . 3_565 ?
O2 Mn1 N4 84.33(5) . 3_565 ?
N1 Mn1 N4 165.51(5) . 3_565 ?
O1 Mn1 Cl2 166.74(3) . . ?
O2 Mn1 Cl2 88.93(3) . . ?
N1 Mn1 Cl2 97.14(3) . . ?
N4 Mn1 Cl2 91.19(3) 3_565 . ?
O1 Mn1 Cl1 92.33(3) . . ?
O2 Mn1 Cl1 170.47(3) . . ?
N1 Mn1 Cl1 101.10(3) . . ?
N4 Mn1 Cl1 89.34(3) 3_565 . ?
Cl2 Mn1 Cl1 98.339(15) . . ?
C1 N1 C5 117.37(12) . . ?
C1 N1 Mn1 115.72(9) . . ?
C5 N1 Mn1 126.71(10) . . ?
C7 N2 C6 121.42(12) . . ?
C7 N2 H2B 119.7(14) . . ?
C6 N2 H2B 118.9(14) . . ?
C11 N3 C8 115.35(12) . . ?
C9 N4 C10 116.61(12) . . ?
C9 N4 Mn1 121.33(9) . 3_565 ?
C10 N4 Mn1 122.00(10) . 3_565 ?
C7 O1 Mn1 140.99(9) . . ?
C12 O2 Mn1 130.90(11) . . ?
C12 O2 H2C 107.4(17) . . ?
Mn1 O2 H2C 121.4(17) . . ?

loop_
_geom_bond_atom_site_label_1
_geom_bond_atom_site_label_2
_geom_bond_distance
_geom_bond_site_symmetry_2
_geom_bond_publ_flag
C1 N1 1.3471(19) . ?
C1 C2 1.388(2) . ?
C1 H1 0.9300 . ?
C2 C3 1.389(2) . ?
C2 H2A 0.9300 . ?
C3 C4 1.385(2) . ?
C3 H3 0.9300 . ?
C4 C5 1.3929(19) . ?
C4 H4 0.9300 . ?
C5 N1 1.3537(18) . ?
C5 C6 1.511(2) . ?
C6 N2 1.4643(18) . ?
C6 H6A 0.9700 . ?
C6 H6B 0.9700 . ?
C7 O1 1.2435(17) . ?
C7 N2 1.3282(18) . ?
C7 C8 1.497(2) . ?
C8 N3 1.3406(18) . ?
C8 C9 1.3978(19) . ?
C9 N4 1.3368(19) . ?
C9 H9 0.9300 . ?
C10 N4 1.3397(19) . ?
C10 C11 1.393(2) . ?
C10 H10 0.9300 . ?
C11 N3 1.338(2) . ?
C11 H11 0.9300 . ?
C12 O2 1.425(2) . ?
C12 H12A 0.9600 . ?
C12 H12B 0.9600 . ?
C12 H12C 0.9600 . ?
Mn1 O1 2.2218(11) . ?
Mn1 O2 2.2546(12) . ?
Mn1 N1 2.2966(12) . ?
Mn1 N4 2.3199(12) 3_565 ?
Mn1 Cl2 2.4545(4) . ?
Mn1 Cl1 2.4767(5) . ?
N2 H2B 0.83(2) . ?
N4 Mn1 2.3199(12) 3_565 ?
O2 H2C 0.74(2) . ?

loop_
_geom_torsion_atom_site_label_1
_geom_torsion_atom_site_label_2
_geom_torsion_atom_site_label_3
_geom_torsion_atom_site_label_4
_geom_torsion
_geom_torsion_site_symmetry_1
_geom_torsion_site_symmetry_2
_geom_torsion_site_symmetry_3
_geom_torsion_site_symmetry_4
_geom_torsion_publ_flag
N1 C1 C2 C3 -0.4(2) . . . . ?
C1 C2 C3 C4 -0.2(2) . . . . ?
C2 C3 C4 C5 0.7(2) . . . . ?
C3 C4 C5 N1 -0.7(2) . . . . ?
C3 C4 C5 C6 179.30(14) . . . . ?
N1 C5 C6 N2 -86.79(16) . . . . ?
C4 C5 C6 N2 93.20(16) . . . . ?
O1 C7 C8 N3 -153.87(14) . . . . ?
N2 C7 C8 N3 27.0(2) . . . . ?
O1 C7 C8 C9 24.9(2) . . . . ?
N2 C7 C8 C9 -154.22(14) . . . . ?
N3 C8 C9 N4 3.4(2) . . . . ?
C7 C8 C9 N4 -175.37(13) . . . . ?
N4 C10 C11 N3 2.4(2) . . . . ?
C2 C1 N1 C5 0.5(2) . . . . ?
C2 C1 N1 Mn1 175.65(12) . . . . ?
C4 C5 N1 C1 0.1(2) . . . . ?
C6 C5 N1 C1 -179.89(13) . . . . ?
C4 C5 N1 Mn1 -174.47(11) . . . . ?
C6 C5 N1 Mn1 5.52(18) . . . . ?
O1 Mn1 N1 C1 -141.86(11) . . . . ?
O2 Mn1 N1 C1 -62.09(11) . . . . ?
N4 Mn1 N1 C1 -98.53(19) 3_565 . . . ?
Cl2 Mn1 N1 C1 26.07(11) . . . . ?
Cl1 Mn1 N1 C1 126.06(10) . . . . ?
O1 Mn1 N1 C5 32.80(12) . . . . ?
O2 Mn1 N1 C5 112.57(12) . . . . ?
N4 Mn1 N1 C5 76.1(2) 3_565 . . . ?
Cl2 Mn1 N1 C5 -159.27(11) . . . . ?
Cl1 Mn1 N1 C5 -59.27(12) . . . . ?
O1 C7 N2 C6 -1.8(2) . . . . ?
C8 C7 N2 C6 177.26(12) . . . . ?
C5 C6 N2 C7 84.86(16) . . . . ?
C10 C11 N3 C8 1.2(2) . . . . ?
C9 C8 N3 C11 -3.9(2) . . . . ?
C7 C8 N3 C11 174.82(13) . . . . ?
C8 C9 N4 C10 0.3(2) . . . . ?
C8 C9 N4 Mn1 177.46(10) . . . 3_565 ?
C11 C10 N4 C9 -3.0(2) . . . . ?
C11 C10 N4 Mn1 179.81(11) . . . 3_565 ?
N2 C7 O1 Mn1 -34.5(2) . . . . ?
C8 C7 O1 Mn1 146.34(12) . . . . ?
O2 Mn1 O1 C7 -84.60(16) . . . . ?
N1 Mn1 O1 C7 -0.43(16) . . . . ?
N4 Mn1 O1 C7 -170.42(16) 3_565 . . . ?
Cl2 Mn1 O1 C7 -115.72(16) . . . . ?
Cl1 Mn1 O1 C7 100.62(16) . . . . ?
O1 Mn1 O2 C12 178.83(15) . . . . ?
N1 Mn1 O2 C12 89.31(15) . . . . ?
N4 Mn1 O2 C12 -99.28(15) 3_565 . . . ?
Cl2 Mn1 O2 C12 -7.98(15) . . . . ?
